data_4081296
loop_
_publ_author_name
'Timerbulatova, Marina G.'
'Gatus, Mark R. D.'
'Vuong, Khuong Q.'
'Bhadbhade, Mohan'
'Algarra, Andr G.'
'Macgregor, Stuart A.'
'Messerle, Barbara A.'

_publ_section_title
;
 Bimetallic Complexes for Enhancing Catalyst Efficiency: Probing the
 Relationship between Activity and Intermetallic Distance
;
_journal_issue 18
_journal_name_full Organometallics
_journal_page_first 5071
_journal_paper_doi 10.1021/om4005059
_journal_volume 32
_journal_year 2013
_chemical_formula_moiety 'C22 H22 O3'
_chemical_formula_sum 'C22 H22 O3'
_chemical_formula_weight 334.40
_chemical_name_systematic
; 

 ? 

;
_space_group_IT_number 4
_symmetry_cell_setting monoclinic
_symmetry_space_group_name_Hall 'P 2yb'
_symmetry_space_group_name_H-M 'P 1 21 1'
_atom_sites_solution_hydrogens geom
_atom_sites_solution_primary direct
_atom_sites_solution_secondary difmap
_audit_creation_method SHELXL-97
_cell_angle_alpha 90.00
_cell_angle_beta 97.876(11)
_cell_angle_gamma 90.00
_cell_formula_units_Z 4
_cell_length_a 8.0211(17)
_cell_length_b 8.811(2)
_cell_length_c 23.772(5)
_cell_measurement_reflns_used 361
_cell_measurement_temperature 158(2)
_cell_measurement_theta_max 14.731
_cell_measurement_theta_min 2.591
_cell_volume 1664.2(6)
_computing_cell_refinement '<i>APEX2 </i>(Bruker, 2007)'
_computing_data_collection '<i>APEX2 </i>(Bruker, 2007)'
_computing_data_reduction '<i>APEX2 </i>(Bruker, 2007)'
_computing_molecular_graphics '<i>SHELXTL-Plus</i> (Sheldrick, 2008)'
_computing_structure_refinement '<i>SHELXL-97</i> (Sheldrick, 2008)'
_computing_structure_solution '<i>SHELXS-97</i> (Sheldrick, 2008)'
_diffrn_ambient_temperature 158(2)
_diffrn_measured_fraction_theta_full 0.999
_diffrn_measured_fraction_theta_max 0.999
_diffrn_measurement_device_type 'Bruker kappa APEXII CCD Diffractometer'
_diffrn_measurement_method '\f scans, and \w scans with \k offsets'
_diffrn_radiation_monochromator graphite
_diffrn_radiation_source 'fine-focus sealed tube'
_diffrn_radiation_type MoK\a
_diffrn_radiation_wavelength 0.71073
_diffrn_reflns_av_R_equivalents 0.1834
_diffrn_reflns_av_sigmaI/netI 0.4045
_diffrn_reflns_limit_h_max 9
_diffrn_reflns_limit_h_min -7
_diffrn_reflns_limit_k_max 10
_diffrn_reflns_limit_k_min -10
_diffrn_reflns_limit_l_max 28
_diffrn_reflns_limit_l_min -28
_diffrn_reflns_number 12374
_diffrn_reflns_theta_full 25.00
_diffrn_reflns_theta_max 25.00
_diffrn_reflns_theta_min 2.47
_exptl_absorpt_coefficient_mu 0.088
_exptl_absorpt_correction_T_max 0.9972
_exptl_absorpt_correction_T_min 0.9903
_exptl_absorpt_correction_type multi-scan
_exptl_absorpt_process_details 'SADABS (Bruker, 2001)'
_exptl_crystal_colour Colourless
_exptl_crystal_density_diffrn 1.335
_exptl_crystal_density_method 'not measured'
_exptl_crystal_description 'Thin plates'
_exptl_crystal_F_000 712
_exptl_crystal_size_max 0.11
_exptl_crystal_size_mid 0.09
_exptl_crystal_size_min 0.03
_refine_diff_density_max 0.271
_refine_diff_density_min -0.344
_refine_diff_density_rms 0.069
_refine_ls_abs_structure_details 'Flack H D (1983), Acta Cryst. A39, 876-881'
_refine_ls_abs_structure_Flack 0(3)
_refine_ls_extinction_method none
_refine_ls_goodness_of_fit_ref 0.944
_refine_ls_hydrogen_treatment constr
_refine_ls_matrix_type full
_refine_ls_number_parameters 460
_refine_ls_number_reflns 5853
_refine_ls_number_restraints 19
_refine_ls_restrained_S_all 0.943
_refine_ls_R_factor_all 0.2714
_refine_ls_R_factor_gt 0.0839
_refine_ls_shift/su_max 0.000
_refine_ls_shift/su_mean 0.000
_refine_ls_structure_factor_coef Fsqd
_refine_ls_weighting_details 'calc w=1/[\s^2^(Fo^2^)+(0.0147P)^2^+0.0000P] where P=(Fo^2^+2Fc^2^)/3'
_refine_ls_weighting_scheme calc
_refine_ls_wR_factor_gt 0.0956
_refine_ls_wR_factor_ref 0.1415
_reflns_number_gt 2098
_reflns_number_total 5853
_reflns_threshold_expression >2sigma(I)
_cod_data_source_file om4005059_si_002.cif
_cod_data_source_block mark6_p21
_cod_depositor_comments
;
The following automatic conversions were performed:

'_symmetry_cell_setting' value 'Monoclinic' changed to 'monoclinic'
according to /home/saulius/struct/CIF-dictionaries/cif_core.dic
dictionary named 'cif_core.dic' version 2.4.2 from
2011-04-26.

'_exptl_absorpt_correction_type' value 'Multi-scan'
changed to 'multi-scan' according to
/home/saulius/struct/CIF-dictionaries/cif_core.dic dictionary named
'cif_core.dic' version 2.4.2 from 2011-04-26.

Automatic conversion script
Id: cif_fix_values 1891 2012-01-12 08:04:46Z andrius 
;
_cod_original_cell_volume 1664.3(6)
_cod_original_sg_symbol_H-M 'P 21'
_cod_database_code 4081296

loop_
_symmetry_equiv_pos_as_xyz
'x, y, z'
'-x, y+1/2, -z'

loop_
_atom_site_label
_atom_site_type_symbol
_atom_site_fract_x
_atom_site_fract_y
_atom_site_fract_z
_atom_site_U_iso_or_equiv
_atom_site_adp_type
_atom_site_occupancy
_atom_site_symmetry_multiplicity
_atom_site_calc_flag
_atom_site_refinement_flags
_atom_site_disorder_assembly
_atom_site_disorder_group
O1A O 0.4121(6) 0.5103(7) 0.0351(2) 0.0220(15) Uani 1 1 d . . .
O2A O 0.1816(6) 0.4228(6) 0.0684(2) 0.0234(15) Uani 1 1 d . . .
O3A O 0.5380(6) 0.7156(7) 0.2052(2) 0.0281(17) Uani 1 1 d . . .
C1A C 0.5422(9) 0.3825(10) 0.1400(3) 0.021(2) Uani 1 1 d . . .
C2A C 0.6320(10) 0.3312(10) 0.1915(3) 0.023(2) Uani 1 1 d . . .
H2A H 0.6158 0.3808 0.2258 0.028 Uiso 1 1 calc R . .
C3A C 0.7430(10) 0.2105(11) 0.1936(4) 0.030(3) Uani 1 1 d . . .
H3A H 0.8014 0.1784 0.2291 0.036 Uiso 1 1 calc R . .
C4A C 0.7695(10) 0.1361(10) 0.1441(4) 0.027(2) Uani 1 1 d . . .
H4A H 0.8455 0.0531 0.1454 0.032 Uiso 1 1 calc R . .
C5A C 0.6819(10) 0.1857(10) 0.0919(4) 0.024(2) Uani 1 1 d . . .
H5A H 0.6979 0.1355 0.0577 0.029 Uiso 1 1 calc R . .
C6A C 0.5717(10) 0.3084(10) 0.0904(3) 0.020(2) Uani 1 1 d . . .
C7A C 0.4229(9) 0.5151(11) 0.1388(3) 0.019(2) Uani 1 1 d . . .
C8A C 0.3021(9) 0.4987(10) 0.1839(3) 0.025(2) Uani 1 1 d . . .
H8A1 H 0.3683 0.4721 0.2209 0.030 Uiso 1 1 calc R . .
H8A2 H 0.2467 0.5975 0.1885 0.030 Uiso 1 1 calc R . .
C9A C 0.1675(9) 0.3780(10) 0.1683(3) 0.031(3) Uani 1 1 d . . .
H9A1 H 0.0907 0.3743 0.1975 0.038 Uiso 1 1 calc R . .
H9A2 H 0.2210 0.2771 0.1666 0.038 Uiso 1 1 calc R . .
C10A C 0.0684(9) 0.4168(11) 0.1105(3) 0.037(3) Uani 1 1 d . . .
H10A H -0.0191 0.3389 0.0999 0.044 Uiso 1 1 calc R . .
H10B H 0.0119 0.5161 0.1126 0.044 Uiso 1 1 calc R . .
C11A C 0.3134(10) 0.5289(11) 0.0804(3) 0.021(2) Uani 1 1 d . . .
C12A C 0.4815(10) 0.3615(10) 0.0336(3) 0.028(2) Uani 1 1 d . . .
H12A H 0.5617 0.3599 0.0054 0.034 Uiso 1 1 calc R . .
H12B H 0.3897 0.2893 0.0206 0.034 Uiso 1 1 calc R . .
C13A C 0.2611(10) 0.6941(10) 0.0767(3) 0.017(2) Uani 1 1 d . . .
C14A C 0.1242(11) 0.7624(11) 0.0433(3) 0.029(3) Uani 1 1 d . . .
H14A H 0.0453 0.7039 0.0188 0.035 Uiso 1 1 calc R . .
C15A C 0.1082(11) 0.9188(11) 0.0472(4) 0.033(3) Uani 1 1 d . . .
H15A H 0.0158 0.9679 0.0252 0.039 Uiso 1 1 calc R . .
C16A C 0.2244(11) 1.0058(12) 0.0826(4) 0.038(3) Uani 1 1 d . . .
H16A H 0.2122 1.1130 0.0834 0.046 Uiso 1 1 calc R . .
C17A C 0.3591(11) 0.9363(11) 0.1168(3) 0.027(2) Uani 1 1 d . . .
H17A H 0.4385 0.9943 0.1412 0.032 Uiso 1 1 calc R . .
C18A C 0.3726(11) 0.7759(10) 0.1138(3) 0.020(2) Uani 1 1 d . . .
C19A C 0.5087(10) 0.6775(10) 0.1457(3) 0.019(2) Uani 1 1 d . . .
C20A C 0.6796(9) 0.6932(11) 0.1232(3) 0.024(2) Uani 1 1 d . . .
H20A H 0.6871 0.7908 0.1031 0.028 Uiso 1 1 calc R . .
H20B H 0.6977 0.6088 0.0972 0.028 Uiso 1 1 calc R . .
C21A C 0.8091(9) 0.6868(11) 0.1786(3) 0.031(3) Uani 1 1 d . . .
H21A H 0.8389 0.5809 0.1898 0.037 Uiso 1 1 calc R . .
H21B H 0.9128 0.7442 0.1745 0.037 Uiso 1 1 calc R . .
C22A C 0.7086(10) 0.7626(11) 0.2206(3) 0.037(3) Uani 1 1 d . . .
H22A H 0.7507 0.7304 0.2599 0.044 Uiso 1 1 calc R . .
H22B H 0.7177 0.8744 0.2183 0.044 Uiso 1 1 calc R . .
O1B O -0.0852(6) 0.8609(7) 0.3916(2) 0.0271(16) Uani 1 1 d . . .
O2B O 0.0380(6) 0.9433(7) 0.4772(2) 0.0292(17) Uani 1 1 d . . .
O3B O 0.3718(6) 1.0237(7) 0.3265(2) 0.0277(16) Uani 1 1 d D B .
C1B C 0.0249(11) 1.1544(11) 0.3691(3) 0.026(2) Uani 1 1 d . . .
C2B C 0.0718(10) 1.2955(10) 0.3490(3) 0.027(3) Uani 1 1 d . . .
H2B H 0.1877 1.3136 0.3473 0.032 Uiso 1 1 calc R . .
C3B C -0.0408(12) 1.4083(11) 0.3319(3) 0.033(3) Uani 1 1 d . . .
H3B H -0.0044 1.5023 0.3182 0.040 Uiso 1 1 calc R . .
C4B C -0.2115(12) 1.3813(12) 0.3351(3) 0.036(3) Uani 1 1 d . . .
H4B H -0.2914 1.4595 0.3248 0.043 Uiso 1 1 calc R . .
C5B C -0.2646(11) 1.2450(11) 0.3529(3) 0.032(3) Uani 1 1 d . . .
H5B H -0.3812 1.2284 0.3539 0.038 Uiso 1 1 calc R . .
C6B C -0.1491(11) 1.1287(11) 0.3698(3) 0.023(2) Uani 1 1 d . . .
C7B C 0.1526(10) 1.0355(11) 0.3901(3) 0.020(2) Uani 1 1 d . . .
C8B C 0.3027(9) 1.1047(10) 0.4306(3) 0.028(3) Uani 1 1 d . . .
H8B1 H 0.3958 1.0302 0.4371 0.034 Uiso 1 1 calc R . .
H8B2 H 0.3449 1.1964 0.4131 0.034 Uiso 1 1 calc R . .
C9B C 0.2438(10) 1.1470(9) 0.4880(3) 0.030(3) Uani 1 1 d . . .
H9B1 H 0.3390 1.1906 0.5139 0.036 Uiso 1 1 calc R . .
H9B2 H 0.1535 1.2243 0.4817 0.036 Uiso 1 1 calc R . .
C10B C 0.1785(9) 1.0057(11) 0.5147(3) 0.034(3) Uani 1 1 d . . .
H10C H 0.2695 0.9293 0.5216 0.040 Uiso 1 1 calc R . .
H10D H 0.1422 1.0321 0.5516 0.040 Uiso 1 1 calc R . .
C11B C 0.0740(10) 0.9044(11) 0.4222(3) 0.029(3) Uani 1 1 d . . .
C12B C -0.2097(10) 0.9786(10) 0.3895(3) 0.032(3) Uani 1 1 d . . .
H12C H -0.2431 0.9914 0.4278 0.038 Uiso 1 1 calc R . .
H12D H -0.3108 0.9469 0.3635 0.038 Uiso 1 1 calc R . .
C13B C 0.1909(10) 0.7738(9) 0.4187(3) 0.018(2) Uani 1 1 d . . .
C14B C 0.2162(10) 0.6492(10) 0.4535(3) 0.032(3) Uani 1 1 d . . .
H14B H 0.1559 0.6369 0.4849 0.038 Uiso 1 1 calc R . .
C15B C 0.3325(10) 0.5417(11) 0.4413(4) 0.031(3) Uani 1 1 d . . .
H15B H 0.3525 0.4545 0.4648 0.038 Uiso 1 1 calc R . .
C16B C 0.4203(11) 0.5601(12) 0.3950(3) 0.035(3) Uani 1 1 d . . .
H16B H 0.4984 0.4844 0.3873 0.042 Uiso 1 1 calc R . .
C17B C 0.3959(11) 0.6882(11) 0.3595(4) 0.034(3) Uani 1 1 d . . .
H17B H 0.4564 0.7001 0.3281 0.041 Uiso 1 1 calc R . .
C18B C 0.2794(10) 0.7978(11) 0.3720(3) 0.028(3) Uani 1 1 d . . .
C19B C 0.2273(10) 0.9419(10) 0.3427(3) 0.024(2) Uani 1 1 d D B .
C20B C 0.3529(9) 1.0393(12) 0.2652(3) 0.041(3) Uani 1 1 d DU . .
H20C H 0.4597 1.0132 0.2510 0.049 Uiso 1 1 calc R A 1
H20D H 0.3229 1.1451 0.2541 0.049 Uiso 1 1 calc R A 1
C21' C 0.216(2) 0.933(3) 0.2409(5) 0.046(6) Uani 0.30 1 d PDU B 1
H21C H 0.1506 0.9772 0.2064 0.055 Uiso 0.30 1 calc PR B 1
H21D H 0.2634 0.8345 0.2311 0.055 Uiso 0.30 1 calc PR B 1
C21B C 0.1659(11) 1.0278(16) 0.2456(4) 0.036(3) Uani 0.70 1 d PDU B 2
H21E H 0.1097 1.1272 0.2481 0.043 Uiso 0.70 1 calc PR B 2
H21F H 0.1428 0.9896 0.2062 0.043 Uiso 0.70 1 calc PR B 2
C22B C 0.1104(9) 0.9160(10) 0.2870(3) 0.031(2) Uani 1 1 d D . .
H22C H 0.0607 0.8131 0.2862 0.037 Uiso 1 1 calc R B 1
H22D H 0.0180 0.9915 0.2827 0.037 Uiso 1 1 calc R B 1

loop_
_atom_site_aniso_label
_atom_site_aniso_U_11
_atom_site_aniso_U_22
_atom_site_aniso_U_33
_atom_site_aniso_U_23
_atom_site_aniso_U_13
_atom_site_aniso_U_12
O1A 0.032(4) 0.023(4) 0.010(3) -0.004(3) 0.000(3) 0.003(4)
O2A 0.019(4) 0.024(4) 0.026(4) 0.002(3) -0.002(3) -0.006(3)
O3A 0.018(4) 0.043(5) 0.022(4) -0.011(3) -0.003(3) -0.008(4)
C1A 0.017(5) 0.027(7) 0.018(5) 0.013(5) 0.004(4) -0.003(5)
C2A 0.024(5) 0.025(6) 0.019(5) -0.006(5) -0.001(4) -0.001(5)
C3A 0.027(6) 0.028(7) 0.032(6) 0.014(5) 0.001(5) -0.002(6)
C4A 0.021(6) 0.022(6) 0.037(6) 0.009(5) 0.002(5) 0.007(5)
C5A 0.025(6) 0.014(6) 0.035(6) -0.006(5) 0.010(4) -0.010(5)
C6A 0.029(6) 0.015(6) 0.019(5) 0.007(5) 0.010(4) -0.001(5)
C7A 0.015(5) 0.020(6) 0.020(5) 0.003(5) -0.007(4) 0.005(5)
C8A 0.031(6) 0.016(6) 0.029(6) 0.005(5) 0.003(4) 0.005(5)
C9A 0.031(6) 0.032(7) 0.035(6) 0.009(5) 0.014(5) 0.002(6)
C10A 0.022(6) 0.050(8) 0.041(6) 0.014(6) 0.012(5) -0.005(6)
C11A 0.021(5) 0.022(6) 0.020(5) -0.001(5) 0.002(4) 0.003(6)
C12A 0.031(6) 0.035(7) 0.021(5) -0.007(5) 0.011(4) -0.006(6)
C13A 0.012(5) 0.013(6) 0.026(5) 0.004(5) 0.006(4) -0.002(5)
C14A 0.034(6) 0.028(7) 0.024(6) 0.010(5) -0.005(4) 0.005(6)
C15A 0.036(6) 0.022(6) 0.036(6) 0.003(6) -0.007(5) -0.001(6)
C16A 0.045(7) 0.037(7) 0.032(6) -0.001(6) 0.006(5) 0.000(7)
C17A 0.029(6) 0.023(6) 0.030(6) -0.006(5) 0.011(4) 0.000(6)
C18A 0.026(6) 0.022(6) 0.010(5) 0.003(5) -0.001(4) -0.009(5)
C19A 0.016(5) 0.022(6) 0.018(5) -0.005(5) 0.000(4) 0.006(5)
C20A 0.014(5) 0.032(6) 0.025(5) -0.008(5) 0.006(4) -0.001(5)
C21A 0.012(5) 0.041(7) 0.039(6) -0.012(6) 0.000(4) 0.001(5)
C22A 0.041(7) 0.033(7) 0.031(6) 0.001(6) -0.009(5) 0.000(6)
O1B 0.017(4) 0.028(4) 0.038(4) 0.001(3) 0.006(3) -0.001(4)
O2B 0.029(4) 0.036(4) 0.025(4) 0.005(4) 0.010(3) -0.001(3)
O3B 0.025(4) 0.028(4) 0.032(4) 0.004(4) 0.007(3) -0.011(4)
C1B 0.032(6) 0.022(6) 0.022(6) -0.001(5) 0.002(4) 0.006(6)
C2B 0.019(6) 0.030(7) 0.030(6) -0.004(5) -0.002(4) -0.007(6)
C3B 0.051(7) 0.029(7) 0.018(5) 0.002(5) 0.003(5) -0.007(7)
C4B 0.049(8) 0.031(8) 0.025(6) 0.000(5) -0.003(5) 0.013(6)
C5B 0.025(6) 0.040(7) 0.028(6) -0.001(6) -0.007(4) 0.008(6)
C6B 0.019(6) 0.032(7) 0.019(5) -0.002(5) 0.008(4) -0.003(6)
C7B 0.017(5) 0.023(6) 0.020(5) 0.003(5) -0.002(4) 0.003(5)
C8B 0.031(6) 0.038(7) 0.018(6) -0.011(5) 0.012(5) -0.015(5)
C9B 0.031(6) 0.011(6) 0.042(6) -0.011(5) -0.010(5) 0.004(5)
C10B 0.030(6) 0.043(7) 0.026(6) 0.002(6) -0.002(4) 0.012(6)
C11B 0.031(6) 0.035(7) 0.022(6) -0.007(5) 0.009(5) 0.000(6)
C12B 0.014(6) 0.045(8) 0.035(6) -0.002(5) -0.002(4) 0.005(6)
C13B 0.024(6) 0.009(6) 0.019(5) -0.001(5) 0.000(4) 0.006(5)
C14B 0.040(7) 0.033(7) 0.023(6) 0.008(5) 0.008(5) 0.001(6)
C15B 0.030(6) 0.023(7) 0.041(6) 0.005(6) 0.002(5) -0.004(6)
C16B 0.037(7) 0.038(8) 0.030(6) -0.006(6) 0.005(5) 0.006(6)
C17B 0.032(6) 0.032(7) 0.038(6) -0.008(6) 0.005(5) -0.006(6)
C18B 0.017(6) 0.037(7) 0.027(6) -0.003(5) -0.003(5) -0.004(5)
C19B 0.029(6) 0.022(6) 0.019(5) -0.002(5) -0.005(4) -0.016(5)
C20B 0.028(5) 0.070(7) 0.025(5) 0.004(6) 0.003(4) -0.002(6)
C21' 0.031(10) 0.081(12) 0.025(10) 0.000(10) 0.008(9) -0.008(10)
C21B 0.024(6) 0.063(9) 0.022(6) -0.002(7) 0.008(5) -0.007(8)
C22B 0.025(6) 0.026(6) 0.039(6) 0.004(6) -0.008(4) 0.004(6)

loop_
_atom_type_symbol
_atom_type_description
_atom_type_scat_dispersion_real
_atom_type_scat_dispersion_imag
_atom_type_scat_source
C C 0.0033 0.0016 'International Tables Vol C Tables 4.2.6.8 and 6.1.1.4'
H H 0.0000 0.0000 'International Tables Vol C Tables 4.2.6.8 and 6.1.1.4'
O O 0.0106 0.0060 'International Tables Vol C Tables 4.2.6.8 and 6.1.1.4'

loop_
_geom_angle_atom_site_label_1
_geom_angle_atom_site_label_2
_geom_angle_atom_site_label_3
_geom_angle
C12A O1A C11A 112.5(7)
C11A O2A C10A 114.2(6)
C22A O3A C19A 110.0(5)
C6A C1A C2A 117.4(8)
C6A C1A C7A 121.8(7)
C2A C1A C7A 120.8(8)
C3A C2A C1A 121.8(8)
C2A C3A C4A 120.4(8)
C3A C4A C5A 119.0(8)
C6A C5A C4A 120.0(8)
C5A C6A C1A 121.5(8)
C5A C6A C12A 119.0(8)
C1A C6A C12A 119.5(8)
C1A C7A C11A 111.1(7)
C1A C7A C8A 111.7(7)
C11A C7A C8A 107.4(6)
C1A C7A C19A 115.6(6)
C11A C7A C19A 102.0(7)
C8A C7A C19A 108.4(7)
C9A C8A C7A 112.6(7)
C8A C9A C10A 109.1(7)
O2A C10A C9A 109.5(6)
O2A C11A O1A 104.4(7)
O2A C11A C13A 115.6(7)
O1A C11A C13A 104.2(7)
O2A C11A C7A 116.6(7)
O1A C11A C7A 111.3(6)
C13A C11A C7A 104.2(7)
O1A C12A C6A 113.6(7)
C18A C13A C14A 122.1(9)
C18A C13A C11A 108.5(7)
C14A C13A C11A 129.4(8)
C15A C14A C13A 117.4(9)
C14A C15A C16A 121.7(9)
C15A C16A C17A 120.5(10)
C16A C17A C18A 117.6(9)
C13A C18A C17A 120.6(8)
C13A C18A C19A 112.5(8)
C17A C18A C19A 126.8(8)
O3A C19A C18A 111.6(6)
O3A C19A C20A 106.6(6)
C18A C19A C20A 112.9(7)
O3A C19A C7A 108.8(7)
C18A C19A C7A 101.1(6)
C20A C19A C7A 116.0(7)
C19A C20A C21A 103.0(6)
C22A C21A C20A 100.7(6)
O3A C22A C21A 106.2(6)
C11B O1B C12B 113.1(7)
C11B O2B C10B 114.9(6)
C20B O3B C19B 109.5(6)
C2B C1B C6B 117.2(9)
C2B C1B C7B 122.0(8)
C6B C1B C7B 120.8(8)
C3B C2B C1B 123.4(8)
C2B C3B C4B 118.0(9)
C5B C4B C3B 121.1(10)
C4B C5B C6B 120.8(9)
C5B C6B C1B 119.5(9)
C5B C6B C12B 120.2(8)
C1B C6B C12B 120.3(9)
C1B C7B C8B 111.5(8)
C1B C7B C11B 112.0(7)
C8B C7B C11B 108.4(7)
C1B C7B C19B 115.8(7)
C8B C7B C19B 108.0(7)
C11B C7B C19B 100.4(7)
C9B C8B C7B 109.6(7)
C10B C9B C8B 109.5(7)
O2B C10B C9B 109.7(6)
O2B C11B O1B 104.6(6)
O2B C11B C13B 116.4(7)
O1B C11B C13B 106.8(7)
O2B C11B C7B 114.7(7)
O1B C11B C7B 110.0(7)
C13B C11B C7B 104.1(7)
O1B C12B C6B 113.1(7)
C14B C13B C18B 123.0(8)
C14B C13B C11B 128.7(8)
C18B C13B C11B 108.3(8)
C13B C14B C15B 118.0(8)
C14B C15B C16B 120.8(9)
C15B C16B C17B 121.5(9)
C18B C17B C16B 117.8(8)
C17B C18B C13B 118.9(9)
C17B C18B C19B 130.1(8)
C13B C18B C19B 111.0(8)
O3B C19B C18B 111.4(7)
O3B C19B C22B 105.1(6)
C18B C19B C22B 112.3(7)
O3B C19B C7B 108.8(7)
C18B C19B C7B 102.8(7)
C22B C19B C7B 116.6(7)
O3B C20B C21' 107.5(7)
O3B C20B C21B 105.4(6)
C21' C20B C21B 36.4(13)
C22B C21' C20B 104.0(9)
C22B C21B C20B 102.3(8)
C21' C22B C21B 36.6(13)
C21' C22B C19B 106.1(8)
C21B C22B C19B 105.5(7)

loop_
_geom_bond_atom_site_label_1
_geom_bond_atom_site_label_2
_geom_bond_distance
O1A C12A 1.427(10)
O1A C11A 1.429(9)
O2A C11A 1.411(9)
O2A C10A 1.443(8)
O3A C22A 1.429(8)
O3A C19A 1.442(8)
C1A C6A 1.394(10)
C1A C2A 1.408(9)
C1A C7A 1.509(11)
C2A C3A 1.383(11)
C3A C4A 1.388(10)
C4A C5A 1.410(10)
C5A C6A 1.394(10)
C6A C12A 1.517(10)
C7A C11A 1.542(9)
C7A C8A 1.549(10)
C7A C19A 1.586(11)
C8A C9A 1.525(10)
C9A C10A 1.527(9)
C11A C13A 1.514(12)
C13A C18A 1.370(10)
C13A C14A 1.400(10)
C14A C15A 1.389(11)
C15A C16A 1.396(11)
C16A C17A 1.402(11)
C17A C18A 1.420(11)
C18A C19A 1.514(11)
C19A C20A 1.544(9)
C20A C21A 1.563(9)
C21A C22A 1.521(10)
O1B C11B 1.432(9)
O1B C12B 1.436(9)
O2B C11B 1.419(9)
O2B C10B 1.447(8)
O3B C20B 1.449(8)
O3B C19B 1.460(9)
C1B C2B 1.401(10)
C1B C6B 1.417(10)
C1B C7B 1.502(11)
C2B C3B 1.367(11)
C3B C4B 1.402(10)
C4B C5B 1.361(12)
C5B C6B 1.403(11)
C6B C12B 1.505(11)
C7B C8B 1.560(10)
C7B C11B 1.563(12)
C7B C19B 1.580(11)
C8B C9B 1.549(9)
C9B C10B 1.523(11)
C11B C13B 1.494(11)
C13B C14B 1.372(10)
C13B C18B 1.414(10)
C14B C15B 1.388(11)
C15B C16B 1.395(10)
C16B C17B 1.407(11)
C17B C18B 1.404(11)
C18B C19B 1.481(11)
C19B C22B 1.530(9)
C20B C21' 1.494(12)
C20B C21B 1.512(10)
C21' C22B 1.485(12)
C21B C22B 1.502(11)
